data_7110025
loop_
_publ_author_name
'Manickam Bakthadoss'
'Damodharan Kannan'
'Raman Selvakumar'

_publ_section_title
;
 A multicomponent cascade reaction for the synthesis of novel
 chromenopyranpyrazole scaffolds
;
_journal_name_full Chem.Commun.
_journal_page_first 10947
_journal_paper_doi 10.1039/c3cc45502e
_journal_volume 49
_journal_year 2013
_chemical_formula_moiety 'C29 H26 N2 O5'
_chemical_formula_sum 'C29 H26 N2 O5'
_chemical_formula_weight 482.52
_chemical_name_systematic
;
?
;
_space_group_IT_number 14
_symmetry_cell_setting monoclinic
_symmetry_space_group_name_Hall '-P 2yn'
_symmetry_space_group_name_H-M 'P 1 21/n 1'
_atom_sites_solution_hydrogens geom
_atom_sites_solution_primary direct
_atom_sites_solution_secondary difmap
_audit_creation_method SHELXL-97
_cell_angle_alpha 90.00
_cell_angle_beta 106.642(3)
_cell_angle_gamma 90.00
_cell_formula_units_Z 4
_cell_length_a 12.7564(7)
_cell_length_b 11.6471(7)
_cell_length_c 16.8758(7)
_cell_measurement_reflns_used 2325
_cell_measurement_temperature 293(2)
_cell_measurement_theta_max 28.34
_cell_measurement_theta_min 1.78
_cell_volume 2402.3(2)
_computing_cell_refinement APEX2
_computing_data_collection 'APEX2 (Bruker, 2008)'
_computing_data_reduction 'SAINT (Bruker, 2008)'
_computing_molecular_graphics 'ORTEP3 (Farrugia, 1997)'
_computing_publication_material 'SHELXL97 and PLATON (Spek, 2003)'
_computing_structure_refinement 'SHELXL-97 (Sheldrick, 2005)'
_computing_structure_solution 'SHELXS97 (Sheldrick, 2005)'
_diffrn_ambient_temperature 293(2)
_diffrn_measured_fraction_theta_full 0.999
_diffrn_measured_fraction_theta_max 0.992
_diffrn_measurement_device_type 'Bruker SMART APEXII area-detector diffractometer'
_diffrn_measurement_method '\w and \f scans'
_diffrn_radiation_monochromator graphite
_diffrn_radiation_source 'fine-focus sealed tube'
_diffrn_radiation_type MoK\a
_diffrn_radiation_wavelength 0.71073
_diffrn_reflns_av_R_equivalents 0.0306
_diffrn_reflns_av_sigmaI/netI 0.0355
_diffrn_reflns_limit_h_max 16
_diffrn_reflns_limit_h_min -17
_diffrn_reflns_limit_k_max 15
_diffrn_reflns_limit_k_min -15
_diffrn_reflns_limit_l_max 21
_diffrn_reflns_limit_l_min -22
_diffrn_reflns_number 22115
_diffrn_reflns_theta_full 25.00
_diffrn_reflns_theta_max 28.34
_diffrn_reflns_theta_min 1.78
_diffrn_standards_number 0
_exptl_absorpt_coefficient_mu 0.092
_exptl_absorpt_correction_T_max 0.982
_exptl_absorpt_correction_T_min 0.975
_exptl_absorpt_correction_type multi-scan
_exptl_absorpt_process_details 'SADABS (Bruker, 2008)'
_exptl_crystal_colour colorless
_exptl_crystal_density_diffrn 1.334
_exptl_crystal_density_method 'not measured'
_exptl_crystal_description block
_exptl_crystal_F_000 1016
_exptl_crystal_size_max 0.28
_exptl_crystal_size_mid 0.24
_exptl_crystal_size_min 0.2
_refine_diff_density_max 0.177
_refine_diff_density_min -0.166
_refine_diff_density_rms 0.034
_refine_ls_extinction_method none
_refine_ls_goodness_of_fit_ref 1.020
_refine_ls_hydrogen_treatment constr
_refine_ls_matrix_type full
_refine_ls_number_parameters 328
_refine_ls_number_reflns 5957
_refine_ls_number_restraints 0
_refine_ls_restrained_S_all 1.020
_refine_ls_R_factor_all 0.0784
_refine_ls_R_factor_gt 0.0442
_refine_ls_shift/su_max 0.000
_refine_ls_shift/su_mean 0.000
_refine_ls_structure_factor_coef Fsqd
_refine_ls_weighting_details 'calc w=1/[\s^2^(Fo^2^)+(0.0558P)^2^+0.2899P] where P=(Fo^2^+2Fc^2^)/3'
_refine_ls_weighting_scheme calc
_refine_ls_wR_factor_gt 0.1065
_refine_ls_wR_factor_ref 0.1228
_reflns_number_gt 3877
_reflns_number_total 5957
_reflns_threshold_expression >2sigma(I)
_cod_data_source_file c3cc45502e.txt
_cod_data_source_block final_ester
_cod_original_sg_symbol_H-M P21/n
_cod_database_code 7110025

loop_
_symmetry_equiv_pos_as_xyz
'x, y, z'
'-x+1/2, y+1/2, -z+1/2'
'-x, -y, -z'
'x-1/2, -y-1/2, z-1/2'

loop_
_atom_site_label
_atom_site_type_symbol
_atom_site_fract_x
_atom_site_fract_y
_atom_site_fract_z
_atom_site_U_iso_or_equiv
_atom_site_adp_type
_atom_site_occupancy
_atom_site_symmetry_multiplicity
_atom_site_calc_flag
_atom_site_refinement_flags
C1 C 0.21530(11) 0.46688(14) -0.00114(8) 0.0393(3) Uani 1 1 d .
C2 C 0.24139(12) 0.44571(17) -0.07434(9) 0.0529(4) Uani 1 1 d .
H2 H 0.2015 0.3924 -0.1121 0.064 Uiso 1 1 calc R
C3 C 0.32676(14) 0.50421(19) -0.09048(10) 0.0646(5) Uani 1 1 d .
H3 H 0.3436 0.4909 -0.1398 0.078 Uiso 1 1 calc R
C4 C 0.38693(15) 0.5814(2) -0.03518(11) 0.0683(6) Uani 1 1 d .
H4 H 0.4448 0.6201 -0.0464 0.082 Uiso 1 1 calc R
C5 C 0.36126(16) 0.6012(2) 0.03684(11) 0.0718(6) Uani 1 1 d .
H5 H 0.4020 0.6540 0.0745 0.086 Uiso 1 1 calc R
C6 C 0.27580(14) 0.54407(17) 0.05466(9) 0.0582(5) Uani 1 1 d .
H6 H 0.2595 0.5579 0.1041 0.070 Uiso 1 1 calc R
C7 C 0.08664(10) 0.40174(13) 0.08037(7) 0.0358(3) Uani 1 1 d .
C8 C 0.00311(10) 0.32598(14) 0.06643(7) 0.0374(3) Uani 1 1 d .
C9 C -0.00833(11) 0.28679(15) -0.01547(8) 0.0428(4) Uani 1 1 d .
C10 C -0.08832(14) 0.20521(19) -0.06851(10) 0.0668(6) Uani 1 1 d .
H10A H -0.0816 0.2070 -0.1237 0.100 Uiso 1 1 calc R
H10B H -0.1612 0.2272 -0.0694 0.100 Uiso 1 1 calc R
H10C H -0.0736 0.1290 -0.0465 0.100 Uiso 1 1 calc R
C11 C -0.05290(11) 0.29783(14) 0.13189(8) 0.0405(4) Uani 1 1 d .
H11 H -0.1250 0.3347 0.1166 0.049 Uiso 1 1 calc R
C12 C 0.01705(10) 0.35077(13) 0.21458(7) 0.0357(3) Uani 1 1 d .
C13 C 0.05331(10) 0.47360(13) 0.19850(7) 0.0359(3) Uani 1 1 d .
H13 H -0.0115 0.5158 0.1666 0.043 Uiso 1 1 calc R
C14 C 0.10934(11) 0.54387(13) 0.27383(7) 0.0384(3) Uani 1 1 d .
C15 C 0.22062(12) 0.53844(15) 0.31118(8) 0.0461(4) Uani 1 1 d .
H15 H 0.2635 0.4908 0.2890 0.055 Uiso 1 1 calc R
C16 C 0.26982(14) 0.60264(17) 0.38121(9) 0.0570(5) Uani 1 1 d .
H16 H 0.3447 0.5970 0.4064 0.068 Uiso 1 1 calc R
C17 C 0.20695(16) 0.67444(17) 0.41292(9) 0.0617(5) Uani 1 1 d .
H17 H 0.2396 0.7181 0.4596 0.074 Uiso 1 1 calc R
C18 C 0.09566(15) 0.68275(16) 0.37634(9) 0.0573(4) Uani 1 1 d .
H18 H 0.0538 0.7327 0.3978 0.069 Uiso 1 1 calc R
C19 C 0.04629(13) 0.61626(15) 0.30745(8) 0.0459(4) Uani 1 1 d .
C20 C -0.13531(17) 0.6766(2) 0.30293(13) 0.0825(7) Uani 1 1 d .
H20A H -0.1239 0.6532 0.3593 0.124 Uiso 1 1 calc R
H20B H -0.2096 0.6609 0.2719 0.124 Uiso 1 1 calc R
H20C H -0.1211 0.7573 0.3011 0.124 Uiso 1 1 calc R
C21 C -0.05344(12) 0.35486(14) 0.27465(8) 0.0426(4) Uani 1 1 d .
C22 C -0.04904(18) 0.3649(2) 0.41483(11) 0.0790(6) Uani 1 1 d .
H22A H -0.0926 0.4334 0.4069 0.118 Uiso 1 1 calc R
H22B H 0.0026 0.3659 0.4689 0.118 Uiso 1 1 calc R
H22C H -0.0957 0.2990 0.4098 0.118 Uiso 1 1 calc R
C23 C 0.11661(11) 0.27399(14) 0.24937(8) 0.0416(4) Uani 1 1 d .
H23A H 0.1586 0.2698 0.2098 0.050 Uiso 1 1 calc R
H23B H 0.1629 0.3081 0.2997 0.050 Uiso 1 1 calc R
C24 C 0.00208(14) 0.11094(16) 0.20869(10) 0.0538(4) Uani 1 1 d .
C25 C -0.06813(12) 0.17108(16) 0.14404(9) 0.0492(4) Uani 1 1 d .
C26 C -0.15646(15) 0.1117(2) 0.09231(11) 0.0695(6) Uani 1 1 d .
H26 H -0.2070 0.1510 0.0504 0.083 Uiso 1 1 calc R
C27 C -0.1700(2) -0.0040(2) 0.10233(17) 0.0931(8) Uani 1 1 d .
H27 H -0.2277 -0.0428 0.0659 0.112 Uiso 1 1 calc R
C28 C -0.0980(3) -0.0625(2) 0.16645(19) 0.0994(9) Uani 1 1 d .
H28 H -0.1074 -0.1407 0.1732 0.119 Uiso 1 1 calc R
C29 C -0.0127(2) -0.00552(19) 0.22004(14) 0.0777(6) Uani 1 1 d .
H29 H 0.0350 -0.0446 0.2638 0.093 Uiso 1 1 calc R
N1 N 0.12570(9) 0.40708(11) 0.01336(6) 0.0376(3) Uani 1 1 d .
N2 N 0.06536(9) 0.33431(12) -0.04673(6) 0.0440(3) Uani 1 1 d .
O1 O 0.12980(7) 0.46627(9) 0.14901(5) 0.0394(2) Uani 1 1 d .
O2 O -0.06351(9) 0.61495(12) 0.26836(7) 0.0635(4) Uani 1 1 d .
O3 O -0.15050(9) 0.35334(13) 0.25488(7) 0.0683(4) Uani 1 1 d .
O4 O 0.00879(9) 0.35935(11) 0.35328(6) 0.0545(3) Uani 1 1 d .
O5 O 0.08725(9) 0.16105(10) 0.26689(7) 0.0552(3) Uani 1 1 d .

loop_
_atom_site_aniso_label
_atom_site_aniso_U_11
_atom_site_aniso_U_22
_atom_site_aniso_U_33
_atom_site_aniso_U_23
_atom_site_aniso_U_13
_atom_site_aniso_U_12
C1 0.0418(7) 0.0417(10) 0.0356(6) 0.0068(6) 0.0131(5) 0.0049(7)
C2 0.0511(8) 0.0711(14) 0.0397(7) -0.0002(7) 0.0180(6) 0.0042(8)
C3 0.0601(9) 0.0925(17) 0.0496(9) 0.0069(9) 0.0292(8) -0.0001(10)
C4 0.0629(10) 0.0850(17) 0.0651(10) 0.0126(10) 0.0311(9) -0.0128(10)
C5 0.0790(12) 0.0798(16) 0.0643(10) -0.0094(10) 0.0328(9) -0.0318(11)
C6 0.0687(10) 0.0651(13) 0.0486(8) -0.0054(8) 0.0294(8) -0.0170(9)
C7 0.0376(6) 0.0399(9) 0.0299(6) -0.0002(6) 0.0099(5) 0.0041(6)
C8 0.0362(6) 0.0415(10) 0.0341(6) -0.0028(6) 0.0094(5) 0.0020(6)
C9 0.0418(7) 0.0495(11) 0.0360(6) -0.0054(6) 0.0093(5) 0.0016(7)
C10 0.0629(10) 0.0886(17) 0.0494(9) -0.0262(9) 0.0169(7) -0.0195(10)
C11 0.0354(6) 0.0483(11) 0.0399(7) -0.0073(6) 0.0140(5) -0.0013(7)
C12 0.0361(6) 0.0389(9) 0.0343(6) -0.0024(6) 0.0135(5) 0.0003(6)
C13 0.0381(6) 0.0399(10) 0.0319(6) -0.0022(6) 0.0139(5) 0.0019(6)
C14 0.0485(7) 0.0370(9) 0.0323(6) 0.0001(6) 0.0155(5) -0.0037(7)
C15 0.0491(8) 0.0496(11) 0.0415(7) -0.0017(7) 0.0161(6) -0.0086(8)
C16 0.0588(9) 0.0647(13) 0.0440(8) -0.0013(8) 0.0093(7) -0.0233(9)
C17 0.0888(13) 0.0544(13) 0.0417(8) -0.0120(8) 0.0182(8) -0.0259(10)
C18 0.0870(12) 0.0454(11) 0.0460(8) -0.0097(7) 0.0294(8) -0.0033(10)
C19 0.0596(9) 0.0427(10) 0.0385(7) -0.0029(6) 0.0191(6) 0.0004(8)
C20 0.0821(13) 0.0976(19) 0.0772(12) -0.0086(12) 0.0381(10) 0.0337(13)
C21 0.0467(8) 0.0417(10) 0.0450(7) -0.0034(7) 0.0224(6) 0.0000(7)
C22 0.1041(15) 0.0970(19) 0.0534(9) 0.0015(10) 0.0506(10) 0.0169(13)
C23 0.0426(7) 0.0417(10) 0.0423(7) 0.0018(6) 0.0151(6) 0.0014(7)
C24 0.0671(10) 0.0430(11) 0.0647(10) -0.0061(8) 0.0403(9) -0.0065(9)
C25 0.0522(8) 0.0506(12) 0.0546(8) -0.0152(8) 0.0309(7) -0.0138(8)
C26 0.0720(11) 0.0781(17) 0.0702(11) -0.0272(10) 0.0394(9) -0.0348(11)
C27 0.1095(18) 0.091(2) 0.1013(17) -0.0459(15) 0.0666(15) -0.0610(16)
C28 0.144(2) 0.0596(17) 0.128(2) -0.0263(16) 0.0912(19) -0.0415(17)
C29 0.1077(16) 0.0457(13) 0.0991(15) -0.0039(11) 0.0609(13) -0.0119(12)
N1 0.0419(6) 0.0414(8) 0.0306(5) -0.0010(5) 0.0118(4) 0.0019(6)
N2 0.0482(6) 0.0509(9) 0.0322(5) -0.0056(5) 0.0104(5) 0.0003(6)
O1 0.0432(5) 0.0451(7) 0.0329(4) -0.0068(4) 0.0157(4) -0.0056(5)
O2 0.0594(6) 0.0769(10) 0.0566(6) -0.0183(6) 0.0202(5) 0.0167(6)
O3 0.0477(6) 0.1005(12) 0.0656(7) -0.0112(7) 0.0304(5) -0.0034(7)
O4 0.0641(6) 0.0679(9) 0.0380(5) -0.0002(5) 0.0248(5) 0.0064(6)
O5 0.0664(7) 0.0406(8) 0.0607(6) 0.0085(5) 0.0215(5) 0.0028(6)

loop_
_atom_type_symbol
_atom_type_description
_atom_type_scat_dispersion_real
_atom_type_scat_dispersion_imag
_atom_type_scat_source
C C 0.0033 0.0016 'International Tables Vol C Tables 4.2.6.8 and 6.1.1.4'
H H 0.0000 0.0000 'International Tables Vol C Tables 4.2.6.8 and 6.1.1.4'
N N 0.0061 0.0033 'International Tables Vol C Tables 4.2.6.8 and 6.1.1.4'
O O 0.0106 0.0060 'International Tables Vol C Tables 4.2.6.8 and 6.1.1.4'

loop_
_geom_angle_atom_site_label_1
_geom_angle_atom_site_label_2
_geom_angle_atom_site_label_3
_geom_angle
C6 C1 C2 119.76(14)
C6 C1 N1 121.81(12)
C2 C1 N1 118.43(13)
C3 C2 C1 119.50(16)
C3 C2 H2 120.3
C1 C2 H2 120.3
C4 C3 C2 120.88(15)
C4 C3 H3 119.6
C2 C3 H3 119.6
C3 C4 C5 119.29(16)
C3 C4 H4 120.4
C5 C4 H4 120.4
C4 C5 C6 121.18(18)
C4 C5 H5 119.4
C6 C5 H5 119.4
C1 C6 C5 119.39(14)
C1 C6 H6 120.3
C5 C6 H6 120.3
C8 C7 O1 128.07(11)
C8 C7 N1 110.07(11)
O1 C7 N1 121.86(12)
C7 C8 C9 103.59(12)
C7 C8 C11 121.87(12)
C9 C8 C11 134.52(13)
N2 C9 C8 111.48(13)
N2 C9 C10 117.99(12)
C8 C9 C10 130.53(14)
C9 C10 H10A 109.5
C9 C10 H10B 109.5
H10A C10 H10B 109.5
C9 C10 H10C 109.5
H10A C10 H10C 109.5
H10B C10 H10C 109.5
C25 C11 C8 114.62(12)
C25 C11 C12 109.22(12)
C8 C11 C12 107.46(11)
C25 C11 H11 108.5
C8 C11 H11 108.5
C12 C11 H11 108.5
C23 C12 C21 110.13(11)
C23 C12 C13 110.52(11)
C21 C12 C13 110.31(12)
C23 C12 C11 108.29(12)
C21 C12 C11 108.12(10)
C13 C12 C11 109.41(11)
O1 C13 C14 106.34(10)
O1 C13 C12 109.17(11)
C14 C13 C12 116.48(11)
O1 C13 H13 108.2
C14 C13 H13 108.2
C12 C13 H13 108.2
C15 C14 C19 118.69(13)
C15 C14 C13 122.49(13)
C19 C14 C13 118.82(12)
C14 C15 C16 121.31(16)
C14 C15 H15 119.3
C16 C15 H15 119.3
C17 C16 C15 119.30(16)
C17 C16 H16 120.4
C15 C16 H16 120.4
C16 C17 C18 120.72(15)
C16 C17 H17 119.6
C18 C17 H17 119.6
C17 C18 C19 119.81(16)
C17 C18 H18 120.1
C19 C18 H18 120.1
O2 C19 C18 124.52(15)
O2 C19 C14 115.34(13)
C18 C19 C14 120.14(15)
O2 C20 H20A 109.5
O2 C20 H20B 109.5
H20A C20 H20B 109.5
O2 C20 H20C 109.5
H20A C20 H20C 109.5
H20B C20 H20C 109.5
O3 C21 O4 123.66(13)
O3 C21 C12 125.09(13)
O4 C21 C12 111.25(11)
O4 C22 H22A 109.5
O4 C22 H22B 109.5
H22A C22 H22B 109.5
O4 C22 H22C 109.5
H22A C22 H22C 109.5
H22B C22 H22C 109.5
O5 C23 C12 112.48(11)
O5 C23 H23A 109.1
C12 C23 H23A 109.1
O5 C23 H23B 109.1
C12 C23 H23B 109.1
H23A C23 H23B 107.8
O5 C24 C25 123.36(16)
O5 C24 C29 115.36(18)
C25 C24 C29 121.24(18)
C24 C25 C26 117.75(19)
C24 C25 C11 121.42(14)
C26 C25 C11 120.78(17)
C27 C26 C25 121.1(2)
C27 C26 H26 119.5
C25 C26 H26 119.5
C26 C27 C28 120.0(2)
C26 C27 H27 120.0
C28 C27 H27 120.0
C29 C28 C27 120.1(2)
C29 C28 H28 119.9
C27 C28 H28 119.9
C28 C29 C24 119.7(2)
C28 C29 H29 120.2
C24 C29 H29 120.2
C7 N1 N2 108.88(11)
C7 N1 C1 132.10(11)
N2 N1 C1 118.93(10)
C9 N2 N1 105.96(10)
C7 O1 C13 110.30(10)
C19 O2 C20 119.37(13)
C21 O4 C22 115.91(13)
C24 O5 C23 116.58(12)

loop_
_geom_bond_atom_site_label_1
_geom_bond_atom_site_label_2
_geom_bond_distance
C1 C6 1.369(2)
C1 C2 1.3902(18)
C1 N1 1.4183(17)
C2 C3 1.376(2)
C2 H2 0.9300
C3 C4 1.363(3)
C3 H3 0.9300
C4 C5 1.366(2)
C4 H4 0.9300
C5 C6 1.382(2)
C5 H5 0.9300
C6 H6 0.9300
C7 C8 1.351(2)
C7 O1 1.3581(16)
C7 N1 1.3614(15)
C8 C9 1.4228(18)
C8 C11 1.5134(18)
C9 N2 1.3238(18)
C9 C10 1.491(2)
C10 H10A 0.9600
C10 H10B 0.9600
C10 H10C 0.9600
C11 C25 1.511(2)
C11 C12 1.5526(18)
C11 H11 0.9800
C12 C23 1.526(2)
C12 C21 1.5364(17)
C12 C13 1.551(2)
C13 O1 1.4572(14)
C13 C14 1.5087(18)
C13 H13 0.9800
C14 C15 1.3799(19)
C14 C19 1.393(2)
C15 C16 1.387(2)
C15 H15 0.9300
C16 C17 1.369(3)
C16 H16 0.9300
C17 C18 1.380(2)
C17 H17 0.9300
C18 C19 1.389(2)
C18 H18 0.9300
C19 O2 1.3666(18)
C20 O2 1.414(2)
C20 H20A 0.9600
C20 H20B 0.9600
C20 H20C 0.9600
C21 O3 1.1866(17)
C21 O4 1.3381(17)
C22 O4 1.4374(17)
C22 H22A 0.9600
C22 H22B 0.9600
C22 H22C 0.9600
C23 O5 1.4218(19)
C23 H23A 0.9700
C23 H23B 0.9700
C24 O5 1.369(2)
C24 C25 1.387(2)
C24 C29 1.390(3)
C25 C26 1.395(2)
C26 C27 1.375(3)
C26 H26 0.9300
C27 C28 1.382(4)
C27 H27 0.9300
C28 C29 1.370(3)
C28 H28 0.9300
C29 H29 0.9300
N1 N2 1.3755(16)

loop_
_geom_torsion_atom_site_label_1
_geom_torsion_atom_site_label_2
_geom_torsion_atom_site_label_3
_geom_torsion_atom_site_label_4
_geom_torsion
C6 C1 C2 C3 -1.1(2)
N1 C1 C2 C3 178.85(15)
C1 C2 C3 C4 0.9(3)
C2 C3 C4 C5 -0.5(3)
C3 C4 C5 C6 0.3(3)
C2 C1 C6 C5 0.9(3)
N1 C1 C6 C5 -179.06(16)
C4 C5 C6 C1 -0.5(3)
O1 C7 C8 C9 178.50(14)
N1 C7 C8 C9 -1.38(16)
O1 C7 C8 C11 -3.2(2)
N1 C7 C8 C11 176.97(13)
C7 C8 C9 N2 1.44(17)
C11 C8 C9 N2 -176.59(15)
C7 C8 C9 C10 -177.71(18)
C11 C8 C9 C10 4.3(3)
C7 C8 C11 C25 -132.36(15)
C9 C8 C11 C25 45.4(2)
C7 C8 C11 C12 -10.76(19)
C9 C8 C11 C12 166.99(16)
C25 C11 C12 C23 47.75(14)
C8 C11 C12 C23 -77.16(15)
C25 C11 C12 C21 -71.56(14)
C8 C11 C12 C21 163.53(12)
C25 C11 C12 C13 168.28(10)
C8 C11 C12 C13 43.37(15)
C23 C12 C13 O1 51.64(13)
C21 C12 C13 O1 173.67(10)
C11 C12 C13 O1 -67.51(12)
C23 C12 C13 C14 -68.75(14)
C21 C12 C13 C14 53.27(15)
C11 C12 C13 C14 172.09(11)
O1 C13 C14 C15 -35.12(18)
C12 C13 C14 C15 86.78(16)
O1 C13 C14 C19 145.47(13)
C12 C13 C14 C19 -92.63(16)
C19 C14 C15 C16 0.5(2)
C13 C14 C15 C16 -178.95(14)
C14 C15 C16 C17 -1.3(3)
C15 C16 C17 C18 0.5(3)
C16 C17 C18 C19 1.1(3)
C17 C18 C19 O2 177.63(16)
C17 C18 C19 C14 -1.9(2)
C15 C14 C19 O2 -178.45(14)
C13 C14 C19 O2 1.0(2)
C15 C14 C19 C18 1.1(2)
C13 C14 C19 C18 -179.44(14)
C23 C12 C21 O3 -139.91(17)
C13 C12 C21 O3 97.82(19)
C11 C12 C21 O3 -21.8(2)
C23 C12 C21 O4 39.51(18)
C13 C12 C21 O4 -82.75(15)
C11 C12 C21 O4 157.64(13)
C21 C12 C23 O5 56.50(15)
C13 C12 C23 O5 178.64(10)
C11 C12 C23 O5 -61.53(14)
O5 C24 C25 C26 -175.49(13)
C29 C24 C25 C26 2.1(2)
O5 C24 C25 C11 1.9(2)
C29 C24 C25 C11 179.48(14)
C8 C11 C25 C24 99.87(15)
C12 C11 C25 C24 -20.76(17)
C8 C11 C25 C26 -82.87(16)
C12 C11 C25 C26 156.51(13)
C24 C25 C26 C27 -3.5(2)
C11 C25 C26 C27 179.13(15)
C25 C26 C27 C28 2.6(3)
C26 C27 C28 C29 -0.2(3)
C27 C28 C29 C24 -1.2(3)
O5 C24 C29 C28 177.97(17)
C25 C24 C29 C28 0.2(3)
C8 C7 N1 N2 0.91(16)
O1 C7 N1 N2 -178.98(12)
C8 C7 N1 C1 -175.62(14)
O1 C7 N1 C1 4.5(2)
C6 C1 N1 C7 -6.5(2)
C2 C1 N1 C7 173.56(15)
C6 C1 N1 N2 177.27(15)
C2 C1 N1 N2 -2.7(2)
C8 C9 N2 N1 -0.92(17)
C10 C9 N2 N1 178.35(15)
C7 N1 N2 C9 0.03(16)
C1 N1 N2 C9 177.09(12)
C8 C7 O1 C13 -18.6(2)
N1 C7 O1 C13 161.31(12)
C14 C13 O1 C7 178.60(11)
C12 C13 O1 C7 52.16(13)
C18 C19 O2 C20 -5.9(3)
C14 C19 O2 C20 173.60(16)
O3 C21 O4 C22 -1.3(3)
C12 C21 O4 C22 179.26(15)
C25 C24 O5 C23 -13.0(2)
C29 C24 O5 C23 169.25(13)
C12 C23 O5 C24 43.53(16)
